data_2213661
loop_
_publ_author_name
'Zhou, Qing-Li'
'Zhang, Zhen-Heng'
'Jing, Zuo-Liang'

_publ_section_title
;
 Acrylamide
;
_journal_coeditor_code AT2300
_journal_issue 6
_journal_name_full 'Acta Crystallographica Section E'
_journal_page_first o3039
_journal_page_last o3039
_journal_paper_doi 10.1107/S1600536807024816
_journal_volume 63
_journal_year 2007
_chemical_formula_iupac 'C3 H5 N O'
_chemical_formula_moiety 'C3 H5 N O'
_chemical_formula_sum 'C3 H5 N O'
_chemical_formula_weight 71.08
_chemical_name_systematic
;
Acrylamide
;
_space_group_IT_number 14
_symmetry_cell_setting monoclinic
_symmetry_space_group_name_Hall '-P 2yn'
_symmetry_space_group_name_H-M 'P 1 21/n 1'
_atom_sites_solution_hydrogens geom
_atom_sites_solution_primary direct
_atom_sites_solution_secondary difmap
_audit_creation_method SHELXL-97
_cell_angle_alpha 90.00
_cell_angle_beta 111.37(3)
_cell_angle_gamma 90.00
_cell_formula_units_Z 4
_cell_length_a 8.2062(16)
_cell_length_b 5.7480(11)
_cell_length_c 9.0527(18)
_cell_measurement_reflns_used 1254
_cell_measurement_temperature 113(2)
_cell_measurement_theta_max 25.0
_cell_measurement_theta_min 2.3
_cell_volume 397.65(16)
_computing_cell_refinement 'SAINT (Bruker, 1999)'
_computing_data_collection 'SMART (Bruker, 1999)'
_computing_data_reduction SAINT
_computing_molecular_graphics 'SHELXTL (Bruker, 1997)'
_computing_publication_material SHELXTL
_computing_structure_refinement 'SHELXL97 (Sheldrick, 1997)'
_computing_structure_solution 'SHELXS97 (Sheldrick, 1997)'
_diffrn_ambient_temperature 113(2)
_diffrn_detector_area_resol_mean 7.31
_diffrn_measured_fraction_theta_full 0.997
_diffrn_measured_fraction_theta_max 0.997
_diffrn_measurement_device_type 'Rigaku Saturn'
_diffrn_measurement_method \w
_diffrn_radiation_monochromator confocal
_diffrn_radiation_source 'rotating anode'
_diffrn_radiation_type MoK\a
_diffrn_radiation_wavelength 0.71073
_diffrn_reflns_av_R_equivalents 0.0304
_diffrn_reflns_av_sigmaI/netI 0.0281
_diffrn_reflns_limit_h_max 10
_diffrn_reflns_limit_h_min -10
_diffrn_reflns_limit_k_max 7
_diffrn_reflns_limit_k_min -6
_diffrn_reflns_limit_l_max 11
_diffrn_reflns_limit_l_min -11
_diffrn_reflns_number 2936
_diffrn_reflns_theta_full 27.85
_diffrn_reflns_theta_max 27.85
_diffrn_reflns_theta_min 2.87
_diffrn_standards_decay_% 0
_diffrn_standards_interval_count 0
_diffrn_standards_interval_time 0
_diffrn_standards_number 0
_exptl_absorpt_coefficient_mu 0.090
_exptl_absorpt_correction_T_max 0.9946
_exptl_absorpt_correction_T_min 0.9910
_exptl_absorpt_correction_type multi-scan
_exptl_absorpt_process_details '(SADABS; Sheldrick, 1996)'
_exptl_crystal_colour colourless
_exptl_crystal_density_diffrn 1.187
_exptl_crystal_density_method 'not measured'
_exptl_crystal_description block
_exptl_crystal_F_000 152
_exptl_crystal_size_max 0.10
_exptl_crystal_size_mid 0.08
_exptl_crystal_size_min 0.06
_refine_diff_density_max 0.197
_refine_diff_density_min -0.193
_refine_ls_extinction_method none
_refine_ls_goodness_of_fit_ref 1.114
_refine_ls_hydrogen_treatment mixed
_refine_ls_matrix_type full
_refine_ls_number_parameters 54
_refine_ls_number_reflns 943
_refine_ls_number_restraints 3
_refine_ls_restrained_S_all 1.115
_refine_ls_R_factor_all 0.0484
_refine_ls_R_factor_gt 0.0415
_refine_ls_shift/su_max 0.000
_refine_ls_shift/su_mean 0.000
_refine_ls_structure_factor_coef Fsqd
_refine_ls_weighting_details 'calc w=1/[\s^2^(Fo^2^)+(0.0533P)^2^+0.053P] where P=(Fo^2^+2Fc^2^)/3'
_refine_ls_weighting_scheme calc
_refine_ls_wR_factor_gt 0.1029
_refine_ls_wR_factor_ref 0.1073
_reflns_number_gt 832
_reflns_number_total 943
_reflns_threshold_expression I>2\s(I)
_cod_data_source_file at2300.cif
_cod_data_source_block I
_cod_original_sg_symbol_H-M 'P 21/n'
_cod_database_code 2213661
_cod_database_fobs_code 2213661

loop_
_symmetry_equiv_pos_as_xyz
'x, y, z'
'-x+1/2, y+1/2, -z+1/2'
'-x, -y, -z'
'x-1/2, -y-1/2, z-1/2'

loop_
_atom_site_type_symbol
_atom_site_label
_atom_site_fract_x
_atom_site_fract_y
_atom_site_fract_z
_atom_site_U_iso_or_equiv
_atom_site_adp_type
_atom_site_calc_flag
_atom_site_refinement_flags
_atom_site_occupancy
O O1 0.01963(11) 0.26267(14) 0.86873(9) 0.0303(3) Uani d . 1
N N1 0.21481(13) 0.36721(18) 1.10725(11) 0.0281(3) Uani d D 1
C C1 0.15782(14) 0.2263(2) 0.98265(12) 0.0226(3) Uani d . 1
C C2 0.26969(15) 0.0222(2) 0.98707(13) 0.0283(3) Uani d . 1
H H2 0.3754 0.0058 1.0719 0.034 Uiso calc R 1
C C3 0.22422(19) -0.1360(2) 0.87512(16) 0.0383(4) Uani d . 1
H H3A 0.1189 -0.1220 0.7896 0.046 Uiso calc R 1
H H3B 0.2972 -0.2623 0.8812 0.046 Uiso calc R 1
H H1A 0.3147(13) 0.344(2) 1.1876(13) 0.032(3) Uiso d D 1
H H1B 0.1520(16) 0.492(2) 1.1129(17) 0.041(4) Uiso d D 1

loop_
_atom_site_aniso_label
_atom_site_aniso_U_11
_atom_site_aniso_U_22
_atom_site_aniso_U_33
_atom_site_aniso_U_12
_atom_site_aniso_U_13
_atom_site_aniso_U_23
O1 0.0228(4) 0.0377(6) 0.0219(4) 0.0031(3) -0.0021(3) -0.0051(3)
N1 0.0226(5) 0.0298(6) 0.0221(5) 0.0056(4) -0.0034(4) -0.0023(4)
C1 0.0191(5) 0.0277(6) 0.0189(5) -0.0011(4) 0.0045(4) 0.0016(4)
C2 0.0284(6) 0.0317(7) 0.0256(6) 0.0058(5) 0.0109(5) 0.0057(5)
C3 0.0482(8) 0.0314(7) 0.0399(7) 0.0052(6) 0.0215(7) 0.0008(5)

loop_
_atom_type_symbol
_atom_type_description
_atom_type_scat_dispersion_real
_atom_type_scat_dispersion_imag
_atom_type_scat_source
C C 0.0033 0.0016 'International Tables Vol C Tables 4.2.6.8 and 6.1.1.4'
H H 0.0000 0.0000 'International Tables Vol C Tables 4.2.6.8 and 6.1.1.4'
N N 0.0061 0.0033 'International Tables Vol C Tables 4.2.6.8 and 6.1.1.4'
O O 0.0106 0.0060 'International Tables Vol C Tables 4.2.6.8 and 6.1.1.4'

loop_
_geom_angle_atom_site_label_1
_geom_angle_atom_site_label_2
_geom_angle_atom_site_label_3
_geom_angle
C1 N1 H1A 122.6(9)
C1 N1 H1B 120.3(9)
H1A N1 H1B 117.1(11)
O1 C1 N1 122.39(11)
O1 C1 C2 121.69(10)
N1 C1 C2 115.93(10)
C3 C2 C1 121.98(12)
C3 C2 H2 119.0
C1 C2 H2 119.0
C2 C3 H3A 120.0
C2 C3 H3B 120.0
H3A C3 H3B 120.0

loop_
_geom_bond_atom_site_label_1
_geom_bond_atom_site_label_2
_geom_bond_distance
O1 C1 1.2413(14)
N1 C1 1.3275(14)
N1 H1A 0.886(8)
N1 H1B 0.894(8)
C1 C2 1.4815(16)
C2 C3 1.3106(18)
C2 H2 0.9300
C3 H3A 0.9300
C3 H3B 0.9300

loop_
_geom_hbond_atom_site_label_D
_geom_hbond_atom_site_label_H
_geom_hbond_atom_site_label_A
_geom_hbond_site_symmetry_A
_geom_hbond_distance_DH
_geom_hbond_distance_HA
_geom_hbond_distance_DA
_geom_hbond_angle_DHA
_geom_hbond_publ_flag
N1 H1A O1 4_666 0.886(8) 1.970(8) 2.8465(16) 169.9(14) yes
N1 H1B O1 3_567 0.894(8) 2.044(8) 2.9291(13) 170.6(15) yes

loop_
_geom_torsion_atom_site_label_1
_geom_torsion_atom_site_label_2
_geom_torsion_atom_site_label_3
_geom_torsion_atom_site_label_4
_geom_torsion
O1 C1 C2 C3 -3.48(18)
N1 C1 C2 C3 176.71(12)

loop_
_cod_related_entry_id
_cod_related_entry_database
_cod_related_entry_code
1 ChemSpider 6331
